data_1544759
loop_
_publ_author_name
'Creutz, Sidney E.'
'Peters, Jonas C.'

_publ_section_title
;
 Exploring secondary-sphere interactions in Fe-N x H y complexes relevant
 to N2 fixation.
;
_journal_issue 3
_journal_name_full 'Chemical science'
_journal_page_first 2321
_journal_page_last 2328
_journal_paper_doi 10.1039/c6sc04805f
_journal_volume 8
_journal_year 2017
_chemical_formula_sum 'C33 H45 Cl0 Fe N5 P3 Si'
_chemical_formula_weight 688.59
_chemical_name_common 'Compound 2''
_chemical_name_systematic '[SiP(NMe)3]FeN2'
_chemical_properties_physical ', Air-sensitive,Moisture-sensitive'
_space_group_crystal_system monoclinic
_space_group_IT_number 4
_space_group_name_Hall 'P 2yb'
_space_group_name_H-M_alt 'P 1 21 1'
_symmetry_space_group_name_Hall 'P 2yb'
_symmetry_space_group_name_H-M 'P 1 21 1'
_atom_sites_solution_hydrogens geom
_audit_creation_method SHELXL-2013
_audit_update_record
;
2016-10-24 deposited with the CCDC.
2016-12-08 downloaded from the CCDC.
;
_cell_angle_alpha 90
_cell_angle_beta 91.270(3)
_cell_angle_gamma 90
_cell_formula_units_Z 4
_cell_length_a 10.6457(5)
_cell_length_b 19.2443(9)
_cell_length_c 16.2208(8)
_cell_measurement_reflns_used 9681
_cell_measurement_temperature 100(2)
_cell_measurement_theta_max 27.94
_cell_measurement_theta_min 2.19
_cell_volume 3322.3(3)
_computing_structure_refinement 'SHELXL-2013 (Sheldrick, 2013)'
_diffrn_ambient_temperature 100(2)
_diffrn_measured_fraction_theta_full 1.000
_diffrn_measured_fraction_theta_max 0.990
_diffrn_measurement_device_type 'Bruker APEX-II CCD'
_diffrn_measurement_method '\f and \w scans'
_diffrn_radiation_type MoK\a
_diffrn_radiation_wavelength 0.71073
_diffrn_reflns_av_R_equivalents 0.0531
_diffrn_reflns_av_unetI/netI 0.0342
_diffrn_reflns_Laue_measured_fraction_full 1.000
_diffrn_reflns_Laue_measured_fraction_max 0.990
_diffrn_reflns_limit_h_max 14
_diffrn_reflns_limit_h_min -14
_diffrn_reflns_limit_k_max 25
_diffrn_reflns_limit_k_min -25
_diffrn_reflns_limit_l_max 21
_diffrn_reflns_limit_l_min -21
_diffrn_reflns_number 126704
_diffrn_reflns_point_group_measured_fraction_full 1.000
_diffrn_reflns_point_group_measured_fraction_max 0.991
_diffrn_reflns_theta_full 25.242
_diffrn_reflns_theta_max 28.343
_diffrn_reflns_theta_min 1.256
_exptl_absorpt_coefficient_mu 0.666
_exptl_absorpt_correction_T_max 0.7457
_exptl_absorpt_correction_T_min 0.6426
_exptl_absorpt_correction_type multi-scan
_exptl_crystal_colour orange
_exptl_crystal_density_diffrn 1.377
_exptl_crystal_description block
_exptl_crystal_F_000 1452
_exptl_crystal_recrystallization_method 'Re-crystallisation from solvent'
_refine_diff_density_max 1.658
_refine_diff_density_min -0.711
_refine_diff_density_rms 0.090
_refine_ls_abs_structure_details
;
 Refined as an inversion twin.
;
_refine_ls_abs_structure_Flack 0.027(16)
_refine_ls_extinction_method none
_refine_ls_goodness_of_fit_ref 1.100
_refine_ls_hydrogen_treatment constr
_refine_ls_matrix_type full
_refine_ls_number_parameters 776
_refine_ls_number_reflns 16433
_refine_ls_number_restraints 1
_refine_ls_restrained_S_all 1.100
_refine_ls_R_factor_all 0.0501
_refine_ls_R_factor_gt 0.0461
_refine_ls_shift/su_max 0.001
_refine_ls_shift/su_mean 0.000
_refine_ls_structure_factor_coef Fsqd
_refine_ls_weighting_details 'w=1/[\s^2^(Fo^2^)+(0.0587P)^2^+3.1175P] where P=(Fo^2^+2Fc^2^)/3'
_refine_ls_weighting_scheme calc
_refine_ls_wR_factor_gt 0.1121
_refine_ls_wR_factor_ref 0.1145
_reflns_Friedel_coverage 0.943
_reflns_Friedel_fraction_full 1.000
_reflns_Friedel_fraction_max 0.991
_reflns_number_gt 15438
_reflns_number_total 16433
_reflns_threshold_expression 'I > 2\s(I)'
_cod_data_source_file c6sc04805f2.cif
_cod_data_source_block a14107_final
_cod_depositor_comments
;Adding full bibliography for 1544751--1544760.cif.

 Adding full bibliography for 1544751--1544760.cif.
;
_cod_database_code 1544759
_shelx_space_group_comment
;
The symmetry employed for this shelxl refinement is uniquely defined
by the following loop, which should always be used as a source of
symmetry information in preference to the above space-group names.
They are only intended as comments.
;
_shelxl_version_number 2013-3

loop_
_space_group_symop_operation_xyz
'x, y, z'
'-x, y+1/2, -z'

loop_
_atom_site_label
_atom_site_type_symbol
_atom_site_fract_x
_atom_site_fract_y
_atom_site_fract_z
_atom_site_U_iso_or_equiv
_atom_site_adp_type
_atom_site_occupancy
_atom_site_site_symmetry_order
_atom_site_calc_flag
_atom_site_refinement_flags_posn
_atom_site_refinement_flags_adp
Fe2 Fe 0.54699(6) 0.98583(3) 0.97638(4) 0.01832(14) Uani 1 1 d . .
Fe1 Fe 0.06810(6) 0.00187(3) 0.52576(4) 0.02128(15) Uani 1 1 d . .
P3 P 0.11937(10) -0.10723(5) 0.49704(7) 0.0150(2) Uani 1 1 d . .
P5 P 0.50018(10) 0.92714(6) 1.08966(7) 0.0181(2) Uani 1 1 d . .
P4 P 0.60825(10) 0.91949(6) 0.87122(7) 0.0166(2) Uani 1 1 d . .
P6 P 0.59556(11) 1.09471(6) 1.00734(7) 0.0170(2) Uani 1 1 d . .
P1 P 0.13311(12) 0.07220(6) 0.62782(7) 0.0207(2) Uani 1 1 d . .
Si2 Si 0.74850(11) 0.96653(6) 1.02222(7) 0.0151(2) Uani 1 1 d . .
P2 P 0.00976(10) 0.05939(6) 0.41148(8) 0.0197(2) Uani 1 1 d . .
Si1 Si 0.26490(11) 0.02272(6) 0.47969(7) 0.0164(2) Uani 1 1 d . .
N3 N -0.0971(4) -0.22078(19) 0.5207(2) 0.0184(7) Uani 1 1 d . .
N6 N 0.3804(4) 1.2105(2) 0.9837(3) 0.0226(8) Uani 1 1 d . .
C25 C 0.3643(4) 0.1097(2) 0.3463(3) 0.0173(8) Uani 1 1 d . .
H25 H 0.4467 0.0978 0.3649 0.021 Uiso 1 1 calc R U
N2 N -0.2877(4) 0.0715(2) 0.3613(3) 0.0300(9) Uani 1 1 d . .
C26 C 0.2601(4) 0.0802(2) 0.3844(3) 0.0176(8) Uani 1 1 d . .
N01 N -0.0949(5) -0.0128(2) 0.5622(3) 0.0301(9) Uani 1 1 d . .
C31 C 0.2811(4) -0.1205(2) 0.4646(3) 0.0161(8) Uani 1 1 d . .
C22 C 0.1229(4) 0.1427(2) 0.2882(3) 0.0215(9) Uani 1 1 d . .
H22 H 0.0407 0.1527 0.2675 0.026 Uiso 1 1 calc R U
C41 C 0.7761(4) 0.9000(2) 0.8712(3) 0.0171(8) Uani 1 1 d . .
N1 N -0.0507(5) 0.1193(3) 0.7692(3) 0.0401(12) Uani 1 1 d . .
C56 C 0.7536(4) 0.9089(2) 1.1172(3) 0.0165(8) Uani 1 1 d . .
C21 C 0.1397(4) 0.0974(2) 0.3550(3) 0.0189(8) Uani 1 1 d . .
C36 C 0.3514(4) -0.0606(2) 0.4537(3) 0.0177(8) Uani 1 1 d . .
C52 C 0.6247(4) 0.8451(2) 1.2130(3) 0.0208(9) Uani 1 1 d . .
H52 H 0.5442 0.8338 1.2332 0.025 Uiso 1 1 calc R U
C11 C 0.2998(5) 0.0946(2) 0.6272(3) 0.0222(9) Uani 1 1 d . .
N4 N 0.3944(5) 0.8740(3) 0.7359(3) 0.0361(11) Uani 1 1 d . .
N5 N 0.2068(4) 0.9116(2) 1.1398(3) 0.0328(10) Uani 1 1 d . .
C312 C -0.1013(4) -0.1739(2) 0.4497(3) 0.0195(8) Uani 1 1 d . .
H31A H -0.1434 -0.1301 0.4654 0.023 Uiso 1 1 calc R U
H31B H -0.1515 -0.1955 0.4046 0.023 Uiso 1 1 calc R U
C614 C 0.5111(5) 1.1445(2) 1.0848(3) 0.0225(9) Uani 1 1 d . .
H61A H 0.5064 1.1170 1.1362 0.027 Uiso 1 1 calc R U
H61B H 0.5579 1.1878 1.0976 0.027 Uiso 1 1 calc R U
C66 C 0.8337(4) 1.0504(2) 1.0489(3) 0.0180(8) Uani 1 1 d . .
C311 C 0.0295(4) -0.1574(2) 0.4190(3) 0.0186(8) Uani 1 1 d . .
H31C H 0.0224 -0.1302 0.3673 0.022 Uiso 1 1 calc R U
H31D H 0.0743 -0.2011 0.4071 0.022 Uiso 1 1 calc R U
N02 N -0.1840(5) -0.0201(2) 0.5818(3) 0.0366(10) Uani 1 1 d . .
C613 C 0.3794(4) 1.1627(2) 1.0545(3) 0.0210(9) Uani 1 1 d . .
H61C H 0.3346 1.1195 1.0382 0.025 Uiso 1 1 calc R U
H61D H 0.3329 1.1844 1.0999 0.025 Uiso 1 1 calc R U
C61 C 0.7598(4) 1.1100(2) 1.0388(3) 0.0192(8) Uani 1 1 d . .
C53 C 0.7322(4) 0.8167(2) 1.2494(3) 0.0208(9) Uani 1 1 d . .
H53 H 0.7248 0.7847 1.2937 0.025 Uiso 1 1 calc R U
C313 C -0.0369(4) -0.1890(2) 0.5936(3) 0.0191(8) Uani 1 1 d . .
H31E H -0.0428 -0.2215 0.6407 0.023 Uiso 1 1 calc R U
H31F H -0.0835 -0.1463 0.6079 0.023 Uiso 1 1 calc R U
C46 C 0.8453(4) 0.9209(2) 0.9419(3) 0.0169(8) Uani 1 1 d . .
C1N3 C -0.2255(4) -0.2414(3) 0.5393(3) 0.0233(9) Uani 1 1 d . .
H1N1 H -0.2243 -0.2727 0.5869 0.035 Uiso 1 1 calc R U
H1N2 H -0.2633 -0.2653 0.4915 0.035 Uiso 1 1 calc R U
H1N3 H -0.2751 -0.1999 0.5519 0.035 Uiso 1 1 calc R U
C44 C 1.0336(4) 0.8741(3) 0.8811(3) 0.0247(9) Uani 1 1 d . .
H44 H 1.1214 0.8654 0.8844 0.030 Uiso 1 1 calc R U
C314 C 0.1010(4) -0.1705(2) 0.5814(3) 0.0185(8) Uani 1 1 d . .
H31G H 0.1485 -0.2132 0.5687 0.022 Uiso 1 1 calc R U
H31H H 0.1366 -0.1507 0.6332 0.022 Uiso 1 1 calc R U
C16 C 0.3653(4) 0.0709(2) 0.5593(3) 0.0203(9) Uani 1 1 d . .
C514 C 0.4147(4) 0.9699(2) 1.1737(3) 0.0242(9) Uani 1 1 d . .
H51A H 0.4254 0.9422 1.2248 0.029 Uiso 1 1 calc R U
H51B H 0.4514 1.0164 1.1841 0.029 Uiso 1 1 calc R U
C55 C 0.8612(4) 0.8814(2) 1.1566(3) 0.0182(8) Uani 1 1 d . .
H55 H 0.9422 0.8947 1.1389 0.022 Uiso 1 1 calc R U
C414 C 0.5371(5) 0.8334(2) 0.8533(3) 0.0229(9) Uani 1 1 d . .
H41A H 0.5900 0.8064 0.8154 0.027 Uiso 1 1 calc R U
H41B H 0.5340 0.8078 0.9062 0.027 Uiso 1 1 calc R U
C214 C -0.0801(4) 0.0154(3) 0.3277(3) 0.0262(10) Uani 1 1 d . .
H21A H -0.0741 0.0430 0.2764 0.031 Uiso 1 1 calc R U
H21B H -0.0425 -0.0308 0.3175 0.031 Uiso 1 1 calc R U
C54 C 0.8498(4) 0.8344(2) 1.2218(3) 0.0214(9) Uani 1 1 d . .
H54 H 0.9229 0.8148 1.2471 0.026 Uiso 1 1 calc R U
C32 C 0.3352(4) -0.1865(2) 0.4504(3) 0.0222(9) Uani 1 1 d . .
H32 H 0.2864 -0.2274 0.4564 0.027 Uiso 1 1 calc R U
C612 C 0.4320(5) 1.1777(2) 0.9105(3) 0.0234(9) Uani 1 1 d . .
H61E H 0.4239 1.2103 0.8634 0.028 Uiso 1 1 calc R U
H61F H 0.3821 1.1357 0.8967 0.028 Uiso 1 1 calc R U
C62 C 0.8113(5) 1.1759(2) 1.0524(3) 0.0263(10) Uani 1 1 d . .
H62 H 0.7602 1.2162 1.0464 0.032 Uiso 1 1 calc R U
C42 C 0.8366(5) 0.8658(3) 0.8070(3) 0.0242(9) Uani 1 1 d . .
H42 H 0.7894 0.8507 0.7599 0.029 Uiso 1 1 calc R U
C23 C 0.2261(4) 0.1728(2) 0.2527(3) 0.0223(9) Uani 1 1 d . .
H23 H 0.2148 0.2049 0.2086 0.027 Uiso 1 1 calc R U
C45 C 0.9745(4) 0.9073(2) 0.9458(3) 0.0224(9) Uani 1 1 d . .
H45 H 1.0224 0.9209 0.9932 0.027 Uiso 1 1 calc R U
C213 C -0.2192(4) 0.0063(3) 0.3490(4) 0.0303(11) Uani 1 1 d . .
H21C H -0.2617 -0.0201 0.3040 0.036 Uiso 1 1 calc R U
H21D H -0.2242 -0.0219 0.3999 0.036 Uiso 1 1 calc R U
C35 C 0.4752(4) -0.0667(2) 0.4280(3) 0.0214(9) Uani 1 1 d . .
H35 H 0.5231 -0.0260 0.4184 0.026 Uiso 1 1 calc R U
C51 C 0.6360(4) 0.8905(2) 1.1462(3) 0.0176(8) Uani 1 1 d . .
C513 C 0.2740(4) 0.9777(3) 1.1531(3) 0.0287(10) Uani 1 1 d . .
H51C H 0.2340 1.0030 1.1987 0.034 Uiso 1 1 calc R U
H51D H 0.2642 1.0064 1.1027 0.034 Uiso 1 1 calc R U
C24 C 0.3475(4) 0.1561(2) 0.2812(3) 0.0204(9) Uani 1 1 d . .
H24 H 0.4184 0.1766 0.2562 0.024 Uiso 1 1 calc R U
C611 C 0.5698(5) 1.1572(3) 0.9221(3) 0.0253(10) Uani 1 1 d . .
H61G H 0.6203 1.1995 0.9334 0.030 Uiso 1 1 calc R U
H61H H 0.5997 1.1364 0.8703 0.030 Uiso 1 1 calc R U
C13 C 0.4885(6) 0.1444(3) 0.6871(3) 0.0306(11) Uani 1 1 d . .
H13 H 0.5301 0.1692 0.7304 0.037 Uiso 1 1 calc R U
C111 C 0.0599(5) 0.1575(2) 0.6458(3) 0.0254(10) Uani 1 1 d . .
H11A H 0.1166 0.1859 0.6814 0.031 Uiso 1 1 calc R U
H11B H 0.0482 0.1820 0.5925 0.031 Uiso 1 1 calc R U
C43 C 0.9643(5) 0.8538(3) 0.8119(3) 0.0250(10) Uani 1 1 d . .
H43 H 1.0050 0.8315 0.7675 0.030 Uiso 1 1 calc R U
C12 C 0.3618(5) 0.1322(3) 0.6905(3) 0.0274(10) Uani 1 1 d . .
H12 H 0.3157 0.1492 0.7357 0.033 Uiso 1 1 calc R U
C65 C 0.9600(4) 1.0579(2) 1.0730(3) 0.0210(9) Uani 1 1 d . .
H65 H 1.0106 1.0178 1.0815 0.025 Uiso 1 1 calc R U
C34 C 0.5287(4) -0.1312(2) 0.4165(3) 0.0229(9) Uani 1 1 d . .
H34 H 0.6140 -0.1347 0.4008 0.027 Uiso 1 1 calc R U
C112 C -0.0651(6) 0.1502(3) 0.6864(4) 0.0350(12) Uani 1 1 d . .
H11C H -0.1049 0.1965 0.6908 0.042 Uiso 1 1 calc R U
H11D H -0.1210 0.1205 0.6518 0.042 Uiso 1 1 calc R U
C211 C -0.0969(4) 0.1349(2) 0.4211(3) 0.0252(10) Uani 1 1 d . .
H21E H -0.0711 0.1627 0.4699 0.030 Uiso 1 1 calc R U
H21F H -0.0899 0.1648 0.3717 0.030 Uiso 1 1 calc R U
C1N6 C 0.2526(5) 1.2345(3) 0.9651(3) 0.0292(11) Uani 1 1 d . .
H1N4 H 0.2535 1.2663 0.9180 0.044 Uiso 1 1 calc R U
H1N5 H 0.2196 1.2587 1.0132 0.044 Uiso 1 1 calc R U
H1N6 H 0.1989 1.1945 0.9516 0.044 Uiso 1 1 calc R U
C411 C 0.5763(5) 0.9558(3) 0.7677(3) 0.0261(10) Uani 1 1 d . .
H41C H 0.5962 1.0061 0.7684 0.031 Uiso 1 1 calc R U
H41D H 0.6322 0.9331 0.7279 0.031 Uiso 1 1 calc R U
C413 C 0.4035(5) 0.8398(3) 0.8161(4) 0.0303(11) Uani 1 1 d . .
H41E H 0.3672 0.7927 0.8107 0.036 Uiso 1 1 calc R U
H41F H 0.3514 0.8660 0.8553 0.036 Uiso 1 1 calc R U
C15 C 0.4943(5) 0.0842(3) 0.5566(3) 0.0263(10) Uani 1 1 d . .
H15 H 0.5408 0.0683 0.5110 0.032 Uiso 1 1 calc R U
C63 C 0.9382(5) 1.1825(3) 1.0750(3) 0.0297(11) Uani 1 1 d . .
H63 H 0.9740 1.2272 1.0837 0.036 Uiso 1 1 calc R U
C412 C 0.4391(6) 0.9460(3) 0.7385(3) 0.0339(12) Uani 1 1 d . .
H41G H 0.3845 0.9728 0.7755 0.041 Uiso 1 1 calc R U
H41H H 0.4292 0.9661 0.6826 0.041 Uiso 1 1 calc R U
C511 C 0.3951(4) 0.8508(2) 1.0788(3) 0.0251(10) Uani 1 1 d . .
H51E H 0.4186 0.8238 1.0296 0.030 Uiso 1 1 calc R U
H51F H 0.4062 0.8205 1.1277 0.030 Uiso 1 1 calc R U
C14 C 0.5560(5) 0.1206(3) 0.6205(3) 0.0286(10) Uani 1 1 d . .
H14 H 0.6438 0.1290 0.6182 0.034 Uiso 1 1 calc R U
C64 C 1.0120(5) 1.1234(3) 1.0847(3) 0.0263(10) Uani 1 1 d . .
H64 H 1.0985 1.1278 1.0994 0.032 Uiso 1 1 calc R U
C512 C 0.2561(4) 0.8725(3) 1.0703(4) 0.0293(11) Uani 1 1 d . .
H51G H 0.2456 0.9011 1.0199 0.035 Uiso 1 1 calc R U
H51H H 0.2046 0.8301 1.0625 0.035 Uiso 1 1 calc R U
C1N2 C -0.3036(5) 0.1108(3) 0.2858(4) 0.0386(13) Uani 1 1 d . .
H1N7 H -0.3388 0.0806 0.2424 0.058 Uiso 1 1 calc R U
H1N8 H -0.2220 0.1287 0.2688 0.058 Uiso 1 1 calc R U
H1N9 H -0.3610 0.1498 0.2949 0.058 Uiso 1 1 calc R U
C1N5 C 0.1969(5) 0.8707(3) 1.2140(4) 0.0410(14) Uani 1 1 d . .
H1NX H 0.1638 0.8998 1.2582 0.062 Uiso 1 1 calc R U
H1NY H 0.2801 0.8532 1.2305 0.062 Uiso 1 1 calc R U
H1NZ H 0.1399 0.8315 1.2037 0.062 Uiso 1 1 calc R U
C33 C 0.4581(5) -0.1910(2) 0.4278(3) 0.0263(10) Uani 1 1 d . .
H33 H 0.4953 -0.2353 0.4199 0.032 Uiso 1 1 calc R U
C1N4 C 0.4480(7) 0.8341(4) 0.6691(4) 0.0468(16) Uani 1 1 d . .
H1NA H 0.4156 0.7864 0.6705 0.070 Uiso 1 1 calc R U
H1NB H 0.5397 0.8333 0.6757 0.070 Uiso 1 1 calc R U
H1NC H 0.4247 0.8556 0.6162 0.070 Uiso 1 1 calc R U
C114 C 0.1173(6) 0.0370(3) 0.7328(3) 0.0340(12) Uani 1 1 d . .
H11E H 0.1379 -0.0132 0.7323 0.041 Uiso 1 1 calc R U
H11F H 0.1786 0.0604 0.7702 0.041 Uiso 1 1 calc R U
C212 C -0.2344(4) 0.1118(3) 0.4297(4) 0.0308(11) Uani 1 1 d . .
H21G H -0.2405 0.0838 0.4806 0.037 Uiso 1 1 calc R U
H21H H -0.2867 0.1538 0.4370 0.037 Uiso 1 1 calc R U
C113 C -0.0126(7) 0.0465(3) 0.7657(4) 0.0431(15) Uani 1 1 d . .
H11G H -0.0733 0.0207 0.7302 0.052 Uiso 1 1 calc R U
H11H H -0.0154 0.0264 0.8218 0.052 Uiso 1 1 calc R U
C1N1 C -0.1609(9) 0.1288(5) 0.8137(6) 0.072(3) Uani 1 1 d . .
H1ND H -0.1826 0.1783 0.8145 0.108 Uiso 1 1 calc R U
H1NE H -0.1474 0.1123 0.8704 0.108 Uiso 1 1 calc R U
H1NF H -0.2296 0.1025 0.7874 0.108 Uiso 1 1 calc R U
N04 N 0.2901(5) 1.0067(2) 0.9232(3) 0.0326(10) Uani 1 1 d . .
N03 N 0.3796(5) 0.9997(2) 0.9410(2) 0.0253(8) Uani 1 1 d . .

loop_
_atom_site_aniso_label
_atom_site_aniso_U_11
_atom_site_aniso_U_22
_atom_site_aniso_U_33
_atom_site_aniso_U_23
_atom_site_aniso_U_13
_atom_site_aniso_U_12
Fe2 0.0193(3) 0.0142(3) 0.0213(3) -0.0034(2) -0.0045(2) 0.0039(2)
Fe1 0.0240(3) 0.0125(3) 0.0278(3) -0.0024(2) 0.0108(3) -0.0014(2)
P3 0.0178(5) 0.0107(5) 0.0166(5) -0.0005(4) 0.0017(4) -0.0014(4)
P5 0.0125(5) 0.0129(5) 0.0289(6) -0.0034(4) -0.0004(4) 0.0012(4)
P4 0.0190(5) 0.0139(5) 0.0168(5) -0.0002(4) -0.0025(4) 0.0000(4)
P6 0.0210(5) 0.0119(5) 0.0180(5) 0.0008(4) 0.0003(4) 0.0028(4)
P1 0.0290(6) 0.0163(5) 0.0171(5) 0.0012(4) 0.0039(4) 0.0067(4)
Si2 0.0160(5) 0.0117(5) 0.0174(5) -0.0019(4) -0.0012(4) 0.0007(4)
P2 0.0132(5) 0.0125(5) 0.0335(6) -0.0054(4) 0.0030(4) -0.0010(4)
Si1 0.0189(5) 0.0104(5) 0.0200(5) -0.0017(4) 0.0041(4) -0.0001(4)
N3 0.0234(19) 0.0143(17) 0.0176(17) 0.0024(14) -0.0009(14) -0.0026(14)
N6 0.028(2) 0.0142(18) 0.026(2) 0.0043(15) 0.0011(16) 0.0042(15)
C25 0.0153(19) 0.016(2) 0.021(2) -0.0019(16) 0.0019(15) 0.0016(15)
N2 0.0160(18) 0.022(2) 0.052(3) 0.0007(19) -0.0038(18) 0.0011(15)
C26 0.0174(19) 0.0153(19) 0.020(2) -0.0046(16) 0.0027(16) 0.0007(15)
N01 0.053(3) 0.0086(18) 0.030(2) -0.0023(15) 0.012(2) -0.0027(18)
C31 0.0165(19) 0.0150(19) 0.0168(19) -0.0010(15) 0.0006(15) 0.0013(15)
C22 0.017(2) 0.025(2) 0.022(2) -0.0034(17) -0.0024(17) 0.0040(17)
C41 0.0191(19) 0.0153(19) 0.0168(19) -0.0011(15) 0.0008(15) -0.0016(15)
N1 0.059(3) 0.037(3) 0.025(2) -0.0005(19) 0.018(2) 0.011(2)
C56 0.0158(19) 0.0112(18) 0.022(2) -0.0053(15) -0.0030(15) 0.0024(14)
C21 0.0162(19) 0.0153(19) 0.025(2) -0.0050(17) 0.0038(16) -0.0024(15)
C36 0.023(2) 0.0119(18) 0.018(2) -0.0024(15) -0.0018(16) 0.0006(15)
C52 0.020(2) 0.019(2) 0.023(2) -0.0020(17) 0.0027(17) -0.0041(16)
C11 0.032(2) 0.016(2) 0.018(2) 0.0011(17) -0.0018(17) 0.0062(18)
N4 0.039(3) 0.037(3) 0.032(2) -0.011(2) -0.012(2) 0.006(2)
N5 0.0186(19) 0.033(2) 0.048(3) 0.004(2) 0.0063(18) 0.0005(17)
C312 0.023(2) 0.017(2) 0.018(2) 0.0010(16) -0.0026(16) -0.0014(16)
C614 0.033(2) 0.015(2) 0.020(2) -0.0014(16) 0.0003(18) 0.0049(18)
C66 0.023(2) 0.0138(19) 0.0170(19) -0.0010(15) 0.0012(16) 0.0004(16)
C311 0.023(2) 0.018(2) 0.0150(19) -0.0013(15) 0.0004(16) -0.0041(16)
N02 0.042(3) 0.020(2) 0.048(3) -0.010(2) 0.006(2) 0.002(2)
C613 0.025(2) 0.017(2) 0.020(2) 0.0014(16) 0.0032(17) 0.0036(17)
C61 0.023(2) 0.016(2) 0.019(2) 0.0002(16) 0.0014(16) 0.0006(16)
C53 0.025(2) 0.015(2) 0.022(2) 0.0002(16) -0.0024(17) -0.0042(17)
C313 0.025(2) 0.016(2) 0.0167(19) 0.0015(16) 0.0039(16) -0.0010(16)
C46 0.020(2) 0.0112(18) 0.0199(19) -0.0004(15) 0.0019(16) -0.0034(15)
C1N3 0.019(2) 0.022(2) 0.028(2) 0.0065(18) 0.0012(18) -0.0026(17)
C44 0.019(2) 0.026(2) 0.030(2) -0.0037(19) 0.0013(18) 0.0028(17)
C314 0.023(2) 0.016(2) 0.0166(19) 0.0029(15) -0.0010(16) -0.0016(16)
C16 0.031(2) 0.0102(18) 0.020(2) -0.0005(15) 0.0005(17) 0.0018(16)
C514 0.021(2) 0.017(2) 0.034(2) -0.0042(18) 0.0035(18) 0.0002(17)
C55 0.019(2) 0.0141(19) 0.022(2) -0.0023(16) -0.0019(16) -0.0022(15)
C414 0.028(2) 0.017(2) 0.024(2) -0.0003(17) -0.0021(18) -0.0009(17)
C214 0.020(2) 0.021(2) 0.037(3) -0.0058(19) -0.0013(19) 0.0010(17)
C54 0.024(2) 0.021(2) 0.019(2) -0.0001(17) -0.0062(17) 0.0017(17)
C32 0.026(2) 0.0120(19) 0.028(2) -0.0023(17) -0.0001(18) 0.0005(17)
C612 0.030(2) 0.018(2) 0.023(2) 0.0049(17) -0.0009(18) 0.0024(18)
C62 0.035(3) 0.013(2) 0.032(3) -0.0008(18) 0.002(2) -0.0013(18)
C42 0.026(2) 0.026(2) 0.021(2) -0.0069(18) -0.0008(18) -0.0001(18)
C23 0.026(2) 0.022(2) 0.019(2) 0.0020(17) 0.0013(17) 0.0032(18)
C45 0.024(2) 0.021(2) 0.022(2) -0.0060(17) -0.0025(17) 0.0010(17)
C213 0.022(2) 0.018(2) 0.051(3) 0.002(2) -0.003(2) -0.0035(18)
C35 0.019(2) 0.018(2) 0.028(2) -0.0041(17) 0.0015(17) -0.0007(16)
C51 0.0155(19) 0.0117(18) 0.025(2) -0.0037(16) -0.0027(16) 0.0003(15)
C513 0.024(2) 0.025(2) 0.038(3) 0.001(2) 0.0065(19) 0.0050(19)
C24 0.021(2) 0.019(2) 0.021(2) -0.0008(17) 0.0040(17) 0.0010(16)
C611 0.033(3) 0.021(2) 0.021(2) 0.0038(18) 0.0051(19) 0.0051(19)
C13 0.046(3) 0.021(2) 0.024(2) -0.0028(19) -0.012(2) 0.002(2)
C111 0.037(3) 0.017(2) 0.023(2) -0.0029(17) -0.0008(19) 0.0067(19)
C43 0.026(2) 0.027(2) 0.022(2) -0.0055(18) 0.0060(18) 0.0019(19)
C12 0.047(3) 0.018(2) 0.018(2) -0.0037(17) -0.004(2) 0.009(2)
C65 0.020(2) 0.017(2) 0.026(2) -0.0032(17) -0.0016(17) -0.0007(17)
C34 0.019(2) 0.019(2) 0.031(2) -0.0051(18) 0.0026(17) 0.0009(17)
C112 0.045(3) 0.024(3) 0.037(3) -0.001(2) 0.013(2) 0.011(2)
C211 0.021(2) 0.015(2) 0.040(3) -0.0063(19) 0.0033(19) -0.0017(17)
C1N6 0.030(3) 0.023(2) 0.034(3) 0.009(2) 0.001(2) 0.0036(19)
C411 0.033(3) 0.024(2) 0.021(2) 0.0038(18) -0.0006(19) 0.0016(19)
C413 0.022(2) 0.027(3) 0.041(3) -0.007(2) -0.007(2) -0.0036(19)
C15 0.035(3) 0.020(2) 0.024(2) -0.0024(18) 0.0003(19) -0.0021(19)
C63 0.037(3) 0.015(2) 0.037(3) -0.0053(19) 0.001(2) -0.0076(19)
C412 0.042(3) 0.036(3) 0.023(2) 0.001(2) -0.008(2) 0.010(2)
C511 0.019(2) 0.017(2) 0.040(3) -0.0040(19) -0.0020(19) -0.0015(16)
C14 0.033(3) 0.022(2) 0.030(3) 0.000(2) -0.007(2) -0.004(2)
C64 0.023(2) 0.025(2) 0.030(2) -0.0063(19) -0.0009(19) -0.0092(19)
C512 0.020(2) 0.023(2) 0.045(3) 0.002(2) -0.004(2) -0.0026(18)
C1N2 0.025(3) 0.030(3) 0.060(4) 0.007(3) -0.010(2) 0.000(2)
C1N5 0.028(3) 0.045(3) 0.051(4) 0.003(3) 0.011(2) 0.001(2)
C33 0.035(3) 0.014(2) 0.031(2) -0.0055(18) 0.000(2) 0.0052(18)
C1N4 0.055(4) 0.049(4) 0.036(3) -0.016(3) -0.015(3) 0.009(3)
C114 0.045(3) 0.033(3) 0.023(2) 0.009(2) 0.002(2) 0.003(2)
C212 0.019(2) 0.022(2) 0.053(3) 0.001(2) 0.009(2) 0.0037(18)
C113 0.062(4) 0.041(3) 0.027(3) 0.010(2) 0.019(3) 0.008(3)
C1N1 0.085(6) 0.067(5) 0.066(5) -0.005(4) 0.045(5) 0.003(5)
N04 0.046(3) 0.024(2) 0.028(2) -0.0064(18) 0.007(2) -0.005(2)
N03 0.044(3) 0.0118(17) 0.0204(19) -0.0026(15) -0.0007(17) 0.0041(17)

loop_
_atom_type_symbol
_atom_type_description
_atom_type_scat_dispersion_real
_atom_type_scat_dispersion_imag
_atom_type_scat_source
C C 0.0033 0.0016 'International Tables Vol C Tables 4.2.6.8 and 6.1.1.4'
H H 0.0000 0.0000 'International Tables Vol C Tables 4.2.6.8 and 6.1.1.4'
N N 0.0061 0.0033 'International Tables Vol C Tables 4.2.6.8 and 6.1.1.4'
Si Si 0.0817 0.0704 'International Tables Vol C Tables 4.2.6.8 and 6.1.1.4'
P P 0.1023 0.0942 'International Tables Vol C Tables 4.2.6.8 and 6.1.1.4'
Fe Fe 0.3463 0.8444 'International Tables Vol C Tables 4.2.6.8 and 6.1.1.4'
Cl Cl 0.1484 0.1585 'International Tables Vol C Tables 4.2.6.8 and 6.1.1.4'

loop_
_geom_angle_atom_site_label_1
_geom_angle_atom_site_label_2
_geom_angle_atom_site_label_3
_geom_angle
N03 Fe2 P6 98.61(13)
N03 Fe2 P5 95.51(13)
P6 Fe2 P5 110.42(5)
N03 Fe2 P4 98.00(12)
P6 Fe2 P4 129.95(5)
P5 Fe2 P4 114.48(5)
N03 Fe2 Si2 178.26(13)
P6 Fe2 Si2 82.36(4)
P5 Fe2 Si2 82.79(5)
P4 Fe2 Si2 82.42(5)
N01 Fe1 P3 99.08(13)
N01 Fe1 P2 95.41(14)
P3 Fe1 P2 111.06(5)
N01 Fe1 P1 97.58(13)
P3 Fe1 P1 130.83(5)
P2 Fe1 P1 112.95(5)
N01 Fe1 Si1 178.34(14)
P3 Fe1 Si1 82.27(4)
P2 Fe1 Si1 83.18(5)
P1 Fe1 Si1 82.20(5)
C31 P3 C311 101.9(2)
C31 P3 C314 103.7(2)
C311 P3 C314 95.8(2)
C31 P3 Fe1 115.46(14)
C311 P3 Fe1 120.84(16)
C314 P3 Fe1 115.94(15)
C51 P5 C514 101.4(2)
C51 P5 C511 102.1(2)
C514 P5 C511 96.7(2)
C51 P5 Fe2 114.82(15)
C514 P5 Fe2 120.43(16)
C511 P5 Fe2 118.06(18)
C41 P4 C414 102.3(2)
C41 P4 C411 103.8(2)
C414 P4 C411 97.5(2)
C41 P4 Fe2 114.78(14)
C414 P4 Fe2 120.48(16)
C411 P4 Fe2 115.25(17)
C614 P6 C61 101.8(2)
C614 P6 C611 96.0(2)
C61 P6 C611 103.2(2)
C614 P6 Fe2 122.38(17)
C61 P6 Fe2 115.57(15)
C611 P6 Fe2 114.61(17)
C11 P1 C111 101.8(2)
C11 P1 C114 101.6(2)
C111 P1 C114 97.6(2)
C11 P1 Fe1 115.04(15)
C111 P1 Fe1 122.11(17)
C114 P1 Fe1 115.4(2)
C46 Si2 C66 106.63(19)
C46 Si2 C56 106.35(19)
C66 Si2 C56 107.90(19)
C46 Si2 Fe2 111.88(14)
C66 Si2 Fe2 112.12(14)
C56 Si2 Fe2 111.64(14)
C21 P2 C214 101.5(2)
C21 P2 C211 101.6(2)
C214 P2 C211 96.5(2)
C21 P2 Fe1 114.44(16)
C214 P2 Fe1 120.82(17)
C211 P2 Fe1 118.58(18)
C16 Si1 C36 107.13(19)
C16 Si1 C26 105.83(19)
C36 Si1 C26 108.39(19)
C16 Si1 Fe1 111.78(15)
C36 Si1 Fe1 112.21(14)
C26 Si1 Fe1 111.20(14)
C1N3 N3 C312 108.5(4)
C1N3 N3 C313 109.9(4)
C312 N3 C313 112.5(3)
C612 N6 C1N6 109.5(4)
C612 N6 C613 111.9(4)
C1N6 N6 C613 109.6(4)
C24 C25 C26 120.3(4)
C24 C25 H25 119.8
C26 C25 H25 119.8
C1N2 N2 C212 113.8(4)
C1N2 N2 C213 112.4(5)
C212 N2 C213 111.8(4)
C21 C26 C25 118.9(4)
C21 C26 Si1 115.0(3)
C25 C26 Si1 125.9(3)
N02 N01 Fe1 179.2(5)
C36 C31 C32 120.1(4)
C36 C31 P3 115.7(3)
C32 C31 P3 124.2(3)
C23 C22 C21 119.7(4)
C23 C22 H22 120.1
C21 C22 H22 120.1
C42 C41 C46 120.0(4)
C42 C41 P4 124.2(3)
C46 C41 P4 115.8(3)
C1N1 N1 C113 112.4(6)
C1N1 N1 C112 110.2(6)
C113 N1 C112 112.0(4)
C51 C56 C55 118.7(4)
C51 C56 Si2 114.4(3)
C55 C56 Si2 126.8(3)
C26 C21 C22 120.8(4)
C26 C21 P2 115.7(3)
C22 C21 P2 123.5(3)
C31 C36 C35 118.9(4)
C31 C36 Si1 114.0(3)
C35 C36 Si1 127.0(3)
C53 C52 C51 119.4(4)
C53 C52 H52 120.3
C51 C52 H52 120.3
C16 C11 C12 120.6(5)
C16 C11 P1 115.5(4)
C12 C11 P1 123.8(4)
C1N4 N4 C413 114.0(5)
C1N4 N4 C412 112.9(5)
C413 N4 C412 112.7(4)
C1N5 N5 C512 113.4(5)
C1N5 N5 C513 113.1(5)
C512 N5 C513 112.0(4)
N3 C312 C311 112.0(4)
N3 C312 H31A 109.2
C311 C312 H31A 109.2
N3 C312 H31B 109.2
C311 C312 H31B 109.2
H31A C312 H31B 107.9
C613 C614 P6 111.2(3)
C613 C614 H61A 109.4
P6 C614 H61A 109.4
C613 C614 H61B 109.4
P6 C614 H61B 109.4
H61A C614 H61B 108.0
C61 C66 C65 118.9(4)
C61 C66 Si2 114.0(3)
C65 C66 Si2 127.1(3)
C312 C311 P3 110.5(3)
C312 C311 H31C 109.6
P3 C311 H31C 109.6
C312 C311 H31D 109.6
P3 C311 H31D 109.6
H31C C311 H31D 108.1
N6 C613 C614 112.0(4)
N6 C613 H61C 109.2
C614 C613 H61C 109.2
N6 C613 H61D 109.2
C614 C613 H61D 109.2
H61C C613 H61D 107.9
C62 C61 C66 120.5(4)
C62 C61 P6 123.9(4)
C66 C61 P6 115.5(3)
C54 C53 C52 120.6(4)
C54 C53 H53 119.7
C52 C53 H53 119.7
N3 C313 C314 113.3(4)
N3 C313 H31E 108.9
C314 C313 H31E 108.9
N3 C313 H31F 108.9
C314 C313 H31F 108.9
H31E C313 H31F 107.7
C45 C46 C41 118.6(4)
C45 C46 Si2 127.2(3)
C41 C46 Si2 114.2(3)
N3 C1N3 H1N1 109.5
N3 C1N3 H1N2 109.5
H1N1 C1N3 H1N2 109.5
N3 C1N3 H1N3 109.5
H1N1 C1N3 H1N3 109.5
H1N2 C1N3 H1N3 109.5
C43 C44 C45 120.0(4)
C43 C44 H44 120.0
C45 C44 H44 120.0
C313 C314 P3 111.6(3)
C313 C314 H31G 109.3
P3 C314 H31G 109.3
C313 C314 H31H 109.3
P3 C314 H31H 109.3
H31G C314 H31H 108.0
C11 C16 C15 118.3(4)
C11 C16 Si1 114.4(4)
C15 C16 Si1 127.3(3)
C513 C514 P5 112.1(3)
C513 C514 H51A 109.2
P5 C514 H51A 109.2
C513 C514 H51B 109.2
P5 C514 H51B 109.2
H51A C514 H51B 107.9
C54 C55 C56 120.3(4)
C54 C55 H55 119.8
C56 C55 H55 119.8
C413 C414 P4 111.2(3)
C413 C414 H41A 109.4
P4 C414 H41A 109.4
C413 C414 H41B 109.4
P4 C414 H41B 109.4
H41A C414 H41B 108.0
C213 C214 P2 111.8(4)
C213 C214 H21A 109.3
P2 C214 H21A 109.3
C213 C214 H21B 109.3
P2 C214 H21B 109.3
H21A C214 H21B 107.9
C53 C54 C55 119.9(4)
C53 C54 H54 120.0
C55 C54 H54 120.0
C33 C32 C31 119.7(4)
C33 C32 H32 120.1
C31 C32 H32 120.1
N6 C612 C611 112.8(4)
N6 C612 H61E 109.0
C611 C612 H61E 109.0
N6 C612 H61F 109.0
C611 C612 H61F 109.0
H61E C612 H61F 107.8
C63 C62 C61 119.8(4)
C63 C62 H62 120.1
C61 C62 H62 120.1
C43 C42 C41 120.3(4)
C43 C42 H42 119.9
C41 C42 H42 119.9
C22 C23 C24 120.2(4)
C22 C23 H23 119.9
C24 C23 H23 119.9
C44 C45 C46 120.8(4)
C44 C45 H45 119.6
C46 C45 H45 119.6
N2 C213 C214 114.6(4)
N2 C213 H21C 108.6
C214 C213 H21C 108.6
N2 C213 H21D 108.6
C214 C213 H21D 108.6
H21C C213 H21D 107.6
C34 C35 C36 120.8(4)
C34 C35 H35 119.6
C36 C35 H35 119.6
C56 C51 C52 120.9(4)
C56 C51 P5 115.9(3)
C52 C51 P5 123.1(3)
N5 C513 C514 114.6(4)
N5 C513 H51C 108.6
C514 C513 H51C 108.6
N5 C513 H51D 108.6
C514 C513 H51D 108.6
H51C C513 H51D 107.6
C25 C24 C23 120.0(4)
C25 C24 H24 120.0
C23 C24 H24 120.0
C612 C611 P6 112.8(3)
C612 C611 H61G 109.0
P6 C611 H61G 109.0
C612 C611 H61H 109.0
P6 C611 H61H 109.0
H61G C611 H61H 107.8
C12 C13 C14 120.1(5)
C12 C13 H13 120.0
C14 C13 H13 120.0
C112 C111 P1 111.6(4)
C112 C111 H11A 109.3
P1 C111 H11A 109.3
C112 C111 H11B 109.3
P1 C111 H11B 109.3
H11A C111 H11B 108.0
C42 C43 C44 120.3(4)
C42 C43 H43 119.8
C44 C43 H43 119.8
C13 C12 C11 120.3(5)
C13 C12 H12 119.8
C11 C12 H12 119.8
C64 C65 C66 120.6(4)
C64 C65 H65 119.7
C66 C65 H65 119.7
C35 C34 C33 120.0(4)
C35 C34 H34 120.0
C33 C34 H34 120.0
N1 C112 C111 111.1(5)
N1 C112 H11C 109.4
C111 C112 H11C 109.4
N1 C112 H11D 109.4
C111 C112 H11D 109.4
H11C C112 H11D 108.0
C212 C211 P2 111.5(3)
C212 C211 H21E 109.3
P2 C211 H21E 109.3
C212 C211 H21F 109.3
P2 C211 H21F 109.3
H21E C211 H21F 108.0
N6 C1N6 H1N4 109.5
N6 C1N6 H1N5 109.5
H1N4 C1N6 H1N5 109.5
N6 C1N6 H1N6 109.5
H1N4 C1N6 H1N6 109.5
H1N5 C1N6 H1N6 109.5
C412 C411 P4 112.9(4)
C412 C411 H41C 109.0
P4 C411 H41C 109.0
C412 C411 H41D 109.0
P4 C411 H41D 109.0
H41C C411 H41D 107.8
N4 C413 C414 115.4(4)
N4 C413 H41E 108.4
C414 C413 H41E 108.4
N4 C413 H41F 108.4
C414 C413 H41F 108.4
H41E C413 H41F 107.5
C16 C15 C14 120.8(5)
C16 C15 H15 119.6
C14 C15 H15 119.6
C64 C63 C62 119.8(4)
C64 C63 H63 120.1
C62 C63 H63 120.1
N4 C412 C411 115.5(4)
N4 C412 H41G 108.4
C411 C412 H41G 108.4
N4 C412 H41H 108.4
C411 C412 H41H 108.4
H41G C412 H41H 107.5
C512 C511 P5 111.7(3)
C512 C511 H51E 109.3
P5 C511 H51E 109.3
C512 C511 H51F 109.3
P5 C511 H51F 109.3
H51E C511 H51F 107.9
C13 C14 C15 119.9(5)
C13 C14 H14 120.1
C15 C14 H14 120.1
C65 C64 C63 120.4(4)
C65 C64 H64 119.8
C63 C64 H64 119.8
N5 C512 C511 115.6(4)
N5 C512 H51G 108.4
C511 C512 H51G 108.4
N5 C512 H51H 108.4
C511 C512 H51H 108.4
H51G C512 H51H 107.4
N2 C1N2 H1N7 109.5
N2 C1N2 H1N8 109.5
H1N7 C1N2 H1N8 109.5
N2 C1N2 H1N9 109.5
H1N7 C1N2 H1N9 109.5
H1N8 C1N2 H1N9 109.5
N5 C1N5 H1NX 109.5
N5 C1N5 H1NY 109.5
H1NX C1N5 H1NY 109.5
N5 C1N5 H1NZ 109.5
H1NX C1N5 H1NZ 109.5
H1NY C1N5 H1NZ 109.5
C32 C33 C34 120.4(4)
C32 C33 H33 119.8
C34 C33 H33 119.8
N4 C1N4 H1NA 109.5
N4 C1N4 H1NB 109.5
H1NA C1N4 H1NB 109.5
N4 C1N4 H1NC 109.5
H1NA C1N4 H1NC 109.5
H1NB C1N4 H1NC 109.5
C113 C114 P1 112.8(4)
C113 C114 H11E 109.0
P1 C114 H11E 109.0
C113 C114 H11F 109.0
P1 C114 H11F 109.0
H11E C114 H11F 107.8
N2 C212 C211 116.0(4)
N2 C212 H21G 108.3
C211 C212 H21G 108.3
N2 C212 H21H 108.3
C211 C212 H21H 108.3
H21G C212 H21H 107.4
N1 C113 C114 112.8(5)
N1 C113 H11G 109.0
C114 C113 H11G 109.0
N1 C113 H11H 109.0
C114 C113 H11H 109.0
H11G C113 H11H 107.8
N1 C1N1 H1ND 109.5
N1 C1N1 H1NE 109.5
H1ND C1N1 H1NE 109.5
N1 C1N1 H1NF 109.5
H1ND C1N1 H1NF 109.5
H1NE C1N1 H1NF 109.5
N04 N03 Fe2 179.0(5)

loop_
_geom_bond_atom_site_label_1
_geom_bond_atom_site_label_2
_geom_bond_distance
Fe2 N03 1.879(5)
Fe2 P6 2.2133(13)
Fe2 P5 2.2229(14)
Fe2 P4 2.2391(12)
Fe2 Si2 2.2852(13)
Fe1 N01 1.867(5)
Fe1 P3 2.2212(12)
Fe1 P2 2.2352(14)
Fe1 P1 2.2363(14)
Fe1 Si1 2.2756(13)
P3 C31 1.829(4)
P3 C311 1.842(4)
P3 C314 1.845(4)
P5 C51 1.836(4)
P5 C514 1.849(5)
P5 C511 1.853(5)
P4 C41 1.826(4)
P4 C414 1.843(5)
P4 C411 1.843(5)
P6 C614 1.832(5)
P6 C61 1.834(5)
P6 C611 1.848(5)
P1 C11 1.826(5)
P1 C111 1.843(5)
P1 C114 1.844(5)
Si2 C46 1.894(4)
Si2 C66 1.896(5)
Si2 C56 1.898(5)
P2 C21 1.828(4)
P2 C214 1.850(5)
P2 C211 1.853(5)
Si1 C16 1.900(5)
Si1 C36 1.901(4)
Si1 C26 1.901(5)
N3 C1N3 1.461(6)
N3 C312 1.463(6)
N3 C313 1.466(6)
N6 C612 1.462(6)
N6 C1N6 1.462(6)
N6 C613 1.472(6)
C25 C24 1.392(6)
C25 C26 1.401(6)
C25 H25 0.9500
N2 C1N2 1.446(8)
N2 C212 1.458(7)
N2 C213 1.468(7)
C26 C21 1.397(6)
N01 N02 1.017(6)
C31 C36 1.388(6)
C31 C32 1.414(6)
C22 C23 1.380(7)
C22 C21 1.399(7)
C22 H22 0.9500
C41 C42 1.400(6)
C41 C46 1.409(6)
N1 C1N1 1.403(9)
N1 C113 1.461(8)
N1 C112 1.475(7)
C56 C51 1.393(6)
C56 C55 1.404(6)
C36 C35 1.396(6)
C52 C53 1.388(7)
C52 C51 1.399(6)
C52 H52 0.9500
C11 C16 1.393(6)
C11 C12 1.409(7)
N4 C1N4 1.455(8)
N4 C413 1.459(8)
N4 C412 1.465(8)
N5 C1N5 1.444(8)
N5 C512 1.461(7)
N5 C513 1.474(7)
C312 C311 1.522(6)
C312 H31A 0.9900
C312 H31B 0.9900
C614 C613 1.517(7)
C614 H61A 0.9900
C614 H61B 0.9900
C66 C61 1.399(6)
C66 C65 1.400(6)
C311 H31C 0.9900
C311 H31D 0.9900
C613 H61C 0.9900
C613 H61D 0.9900
C61 C62 1.398(6)
C53 C54 1.382(7)
C53 H53 0.9500
C313 C314 1.528(6)
C313 H31E 0.9900
C313 H31F 0.9900
C46 C45 1.400(6)
C1N3 H1N1 0.9800
C1N3 H1N2 0.9800
C1N3 H1N3 0.9800
C44 C43 1.386(7)
C44 C45 1.390(7)
C44 H44 0.9500
C314 H31G 0.9900
C314 H31H 0.9900
C16 C15 1.399(7)
C514 C513 1.535(7)
C514 H51A 0.9900
C514 H51B 0.9900
C55 C54 1.399(6)
C55 H55 0.9500
C414 C413 1.538(7)
C414 H41A 0.9900
C414 H41B 0.9900
C214 C213 1.538(6)
C214 H21A 0.9900
C214 H21B 0.9900
C54 H54 0.9500
C32 C33 1.369(7)
C32 H32 0.9500
C612 C611 1.527(7)
C612 H61E 0.9900
C612 H61F 0.9900
C62 C63 1.398(8)
C62 H62 0.9500
C42 C43 1.380(7)
C42 H42 0.9500
C23 C24 1.400(7)
C23 H23 0.9500
C45 H45 0.9500
C213 H21C 0.9900
C213 H21D 0.9900
C35 C34 1.380(6)
C35 H35 0.9500
C513 H51C 0.9900
C513 H51D 0.9900
C24 H24 0.9500
C611 H61G 0.9900
C611 H61H 0.9900
C13 C12 1.371(8)
C13 C14 1.388(8)
C13 H13 0.9500
C111 C112 1.504(8)
C111 H11A 0.9900
C111 H11B 0.9900
C43 H43 0.9500
C12 H12 0.9500
C65 C64 1.387(6)
C65 H65 0.9500
C34 C33 1.390(7)
C34 H34 0.9500
C112 H11C 0.9900
C112 H11D 0.9900
C211 C212 1.539(6)
C211 H21E 0.9900
C211 H21F 0.9900
C1N6 H1N4 0.9800
C1N6 H1N5 0.9800
C1N6 H1N6 0.9800
C411 C412 1.537(7)
C411 H41C 0.9900
C411 H41D 0.9900
C413 H41E 0.9900
C413 H41F 0.9900
C15 C14 1.403(7)
C15 H15 0.9500
C63 C64 1.389(8)
C63 H63 0.9500
C412 H41G 0.9900
C412 H41H 0.9900
C511 C512 1.540(7)
C511 H51E 0.9900
C511 H51F 0.9900
C14 H14 0.9500
C64 H64 0.9500
C512 H51G 0.9900
C512 H51H 0.9900
C1N2 H1N7 0.9800
C1N2 H1N8 0.9800
C1N2 H1N9 0.9800
C1N5 H1NX 0.9800
C1N5 H1NY 0.9800
C1N5 H1NZ 0.9800
C33 H33 0.9500
C1N4 H1NA 0.9800
C1N4 H1NB 0.9800
C1N4 H1NC 0.9800
C114 C113 1.504(8)
C114 H11E 0.9900
C114 H11F 0.9900
C212 H21G 0.9900
C212 H21H 0.9900
C113 H11G 0.9900
C113 H11H 0.9900
C1N1 H1ND 0.9800
C1N1 H1NE 0.9800
C1N1 H1NF 0.9800
N04 N03 0.999(6)

loop_
_geom_torsion_atom_site_label_1
_geom_torsion_atom_site_label_2
_geom_torsion_atom_site_label_3
_geom_torsion_atom_site_label_4
_geom_torsion
C24 C25 C26 C21 1.1(6)
C24 C25 C26 Si1 -174.0(3)
C311 P3 C31 C36 127.1(3)
C314 P3 C31 C36 -133.8(3)
Fe1 P3 C31 C36 -5.9(4)
C311 P3 C31 C32 -52.7(4)
C314 P3 C31 C32 46.5(4)
Fe1 P3 C31 C32 174.4(3)
C414 P4 C41 C42 54.7(4)
C411 P4 C41 C42 -46.3(4)
Fe2 P4 C41 C42 -173.0(3)
C414 P4 C41 C46 -124.5(3)
C411 P4 C41 C46 134.4(3)
Fe2 P4 C41 C46 7.8(4)
C46 Si2 C56 C51 -125.3(3)
C66 Si2 C56 C51 120.6(3)
Fe2 Si2 C56 C51 -3.0(3)
C46 Si2 C56 C55 51.2(4)
C66 Si2 C56 C55 -62.9(4)
Fe2 Si2 C56 C55 173.5(3)
C25 C26 C21 C22 0.6(6)
Si1 C26 C21 C22 176.2(3)
C25 C26 C21 P2 -177.5(3)
Si1 C26 C21 P2 -1.8(4)
C23 C22 C21 C26 -2.3(7)
C23 C22 C21 P2 175.6(4)
C214 P2 C21 C26 -125.4(3)
C211 P2 C21 C26 135.5(3)
Fe1 P2 C21 C26 6.5(4)
C214 P2 C21 C22 56.7(4)
C211 P2 C21 C22 -42.5(4)
Fe1 P2 C21 C22 -171.5(3)
C32 C31 C36 C35 0.5(6)
P3 C31 C36 C35 -179.2(3)
C32 C31 C36 Si1 -177.8(3)
P3 C31 C36 Si1 2.5(4)
C111 P1 C11 C16 -128.5(4)
C114 P1 C11 C16 131.1(4)
Fe1 P1 C11 C16 5.7(4)
C111 P1 C11 C12 52.6(4)
C114 P1 C11 C12 -47.9(4)
Fe1 P1 C11 C12 -173.2(3)
C1N3 N3 C312 C311 -172.5(4)
C313 N3 C312 C311 65.7(5)
C61 P6 C614 C613 158.4(3)
C611 P6 C614 C613 53.5(4)
Fe2 P6 C614 C613 -70.7(4)
C46 Si2 C66 C61 124.5(3)
C56 Si2 C66 C61 -121.6(3)
Fe2 Si2 C66 C61 1.8(4)
C46 Si2 C66 C65 -52.4(4)
C56 Si2 C66 C65 61.5(4)
Fe2 Si2 C66 C65 -175.2(4)
N3 C312 C311 P3 -65.9(4)
C31 P3 C311 C312 160.8(3)
C314 P3 C311 C312 55.4(3)
Fe1 P3 C311 C312 -69.5(3)
C612 N6 C613 C614 67.0(5)
C1N6 N6 C613 C614 -171.4(4)
P6 C614 C613 N6 -65.7(4)
C65 C66 C61 C62 0.1(7)
Si2 C66 C61 C62 -177.1(4)
C65 C66 C61 P6 -179.8(3)
Si2 C66 C61 P6 3.0(4)
C614 P6 C61 C62 -51.9(4)
C611 P6 C61 C62 47.3(5)
Fe2 P6 C61 C62 173.2(4)
C614 P6 C61 C66 128.0(4)
C611 P6 C61 C66 -132.8(4)
Fe2 P6 C61 C66 -6.9(4)
C51 C52 C53 C54 1.9(7)
C1N3 N3 C313 C314 176.0(4)
C312 N3 C313 C314 -63.0(5)
C42 C41 C46 C45 0.5(6)
P4 C41 C46 C45 179.8(3)
C42 C41 C46 Si2 179.9(3)
P4 C41 C46 Si2 -0.8(4)
C66 Si2 C46 C45 50.2(4)
C56 Si2 C46 C45 -64.7(4)
Fe2 Si2 C46 C45 173.1(4)
C66 Si2 C46 C41 -129.0(3)
C56 Si2 C46 C41 116.0(3)
Fe2 Si2 C46 C41 -6.1(4)
N3 C313 C314 P3 60.8(4)
C31 P3 C314 C313 -156.9(3)
C311 P3 C314 C313 -53.0(3)
Fe1 P3 C314 C313 75.5(3)
C12 C11 C16 C15 1.3(7)
P1 C11 C16 C15 -177.7(3)
C12 C11 C16 Si1 -179.0(3)
P1 C11 C16 Si1 2.0(5)
C36 Si1 C16 C11 -132.0(3)
C26 Si1 C16 C11 112.5(3)
Fe1 Si1 C16 C11 -8.7(4)
C36 Si1 C16 C15 47.6(5)
C26 Si1 C16 C15 -67.9(4)
Fe1 Si1 C16 C15 170.9(4)
C51 P5 C514 C513 -155.5(3)
C511 P5 C514 C513 -51.6(4)
Fe2 P5 C514 C513 76.6(4)
C51 C56 C55 C54 2.2(6)
Si2 C56 C55 C54 -174.1(3)
C41 P4 C414 C413 -156.6(4)
C411 P4 C414 C413 -50.6(4)
Fe2 P4 C414 C413 74.6(4)
C21 P2 C214 C213 -155.3(4)
C211 P2 C214 C213 -52.1(4)
Fe1 P2 C214 C213 76.8(4)
C52 C53 C54 C55 -0.1(7)
C56 C55 C54 C53 -2.0(7)
C36 C31 C32 C33 1.6(7)
P3 C31 C32 C33 -178.6(4)
C1N6 N6 C612 C611 174.6(4)
C613 N6 C612 C611 -63.7(5)
C66 C61 C62 C63 1.1(7)
P6 C61 C62 C63 -179.0(4)
C46 C41 C42 C43 -1.4(7)
P4 C41 C42 C43 179.3(4)
C21 C22 C23 C24 2.3(7)
C43 C44 C45 C46 -0.3(8)
C41 C46 C45 C44 0.3(7)
Si2 C46 C45 C44 -178.9(4)
C1N2 N2 C213 C214 68.1(6)
C212 N2 C213 C214 -61.3(6)
P2 C214 C213 N2 62.0(5)
C31 C36 C35 C34 -2.4(7)
Si1 C36 C35 C34 175.7(4)
C55 C56 C51 C52 -0.4(6)
Si2 C56 C51 C52 176.4(3)
C55 C56 C51 P5 -178.6(3)
Si2 C56 C51 P5 -1.8(4)
C53 C52 C51 C56 -1.7(7)
C53 C52 C51 P5 176.4(3)
C514 P5 C51 C56 -125.3(3)
C511 P5 C51 C56 135.2(3)
Fe2 P5 C51 C56 6.2(4)
C514 P5 C51 C52 56.5(4)
C511 P5 C51 C52 -43.0(4)
Fe2 P5 C51 C52 -172.0(3)
C1N5 N5 C513 C514 68.3(6)
C512 N5 C513 C514 -61.3(6)
P5 C514 C513 N5 61.4(5)
C26 C25 C24 C23 -1.1(7)
C22 C23 C24 C25 -0.7(7)
N6 C612 C611 P6 60.0(5)
C614 P6 C611 C612 -51.1(4)
C61 P6 C611 C612 -154.7(3)
Fe2 P6 C611 C612 78.8(4)
C11 P1 C111 C112 -154.1(4)
C114 P1 C111 C112 -50.5(4)
Fe1 P1 C111 C112 76.0(4)
C41 C42 C43 C44 1.4(8)
C45 C44 C43 C42 -0.6(8)
C14 C13 C12 C11 0.9(7)
C16 C11 C12 C13 -1.7(7)
P1 C11 C12 C13 177.2(4)
C61 C66 C65 C64 -1.6(7)
Si2 C66 C65 C64 175.2(4)
C36 C35 C34 C33 2.1(7)
C1N1 N1 C112 C111 165.3(6)
C113 N1 C112 C111 -68.9(7)
P1 C111 C112 N1 63.8(5)
C21 P2 C211 C212 154.0(4)
C214 P2 C211 C212 50.8(4)
Fe1 P2 C211 C212 -79.6(4)
C41 P4 C411 C412 154.1(4)
C414 P4 C411 C412 49.4(4)
Fe2 P4 C411 C412 -79.5(4)
C1N4 N4 C413 C414 68.7(6)
C412 N4 C413 C414 -61.6(6)
P4 C414 C413 N4 61.5(5)
C11 C16 C15 C14 -0.3(7)
Si1 C16 C15 C14 -179.9(4)
C61 C62 C63 C64 -0.8(8)
C1N4 N4 C412 C411 -71.9(6)
C413 N4 C412 C411 59.0(6)
P4 C411 C412 N4 -57.5(6)
C51 P5 C511 C512 153.8(4)
C514 P5 C511 C512 50.6(4)
Fe2 P5 C511 C512 -79.2(4)
C12 C13 C14 C15 0.1(8)
C16 C15 C14 C13 -0.5(7)
C66 C65 C64 C63 2.0(7)
C62 C63 C64 C65 -0.7(8)
C1N5 N5 C512 C511 -68.3(6)
C513 N5 C512 C511 61.2(6)
P5 C511 C512 N5 -60.4(5)
C31 C32 C33 C34 -1.9(7)
C35 C34 C33 C32 0.1(8)
C11 P1 C114 C113 151.8(5)
C111 P1 C114 C113 48.1(5)
Fe1 P1 C114 C113 -83.0(5)
C1N2 N2 C212 C211 -67.8(6)
C213 N2 C212 C211 61.0(6)
P2 C211 C212 N2 -60.4(5)
C1N1 N1 C113 C114 -168.9(6)
C112 N1 C113 C114 66.4(7)
P1 C114 C113 N1 -59.2(7)
